data_7207778
loop_
_publ_author_name
'Jiang, Xiang'
'Tao, Bo'
'Xia, Hua'
'Liao, Gui-ying'

_publ_section_title
;
 Supramolecular architectures based on various macrocyclic metallic
 tectons with 1,3,5-triazine-2,4,6-triamine hexaacetic acid ligand
;
_journal_issue 9
_journal_name_full CrystEngComm
_journal_page_first 3271
_journal_paper_doi 10.1039/c2ce06494d
_journal_volume 14
_journal_year 2012
_chemical_formula_sum 'C28 H50 N12 Ni O15'
_chemical_formula_weight 853.51
_chemical_name_systematic
;
?
;
_space_group_IT_number 15
_symmetry_cell_setting monoclinic
_symmetry_space_group_name_Hall '-C 2yc'
_symmetry_space_group_name_H-M 'C 1 2/c 1'
_atom_sites_solution_hydrogens geom
_atom_sites_solution_primary direct
_atom_sites_solution_secondary difmap
_audit_creation_method SHELXL-97
_cell_angle_alpha 90.00
_cell_angle_beta 113.1710(10)
_cell_angle_gamma 90.00
_cell_formula_units_Z 8
_cell_length_a 39.9690(9)
_cell_length_b 10.2540(2)
_cell_length_c 20.2422(5)
_cell_measurement_reflns_used 9951
_cell_measurement_temperature 296(2)
_cell_measurement_theta_max 24.11
_cell_measurement_theta_min 2.23
_cell_volume 7626.9(3)
_computing_cell_refinement 'Bruker SMART'
_computing_data_collection 'Bruker SMART'
_computing_data_reduction 'Bruker SAINT'
_computing_molecular_graphics 'Bruker SHELXTL'
_computing_publication_material 'Bruker SHELXTL'
_computing_structure_refinement 'SHELXL-97 (Sheldrick, 1997)'
_computing_structure_solution 'SHELXS-97 (Sheldrick, 1990)'
_diffrn_ambient_temperature 296(2)
_diffrn_measured_fraction_theta_full 1.000
_diffrn_measured_fraction_theta_max 1.000
_diffrn_measurement_device_type 'CCD area detector'
_diffrn_measurement_method 'phi and omega scans'
_diffrn_radiation_monochromator graphite
_diffrn_radiation_source 'fine-focus sealed tube'
_diffrn_radiation_type MoK\a
_diffrn_radiation_wavelength 0.71073
_diffrn_reflns_av_R_equivalents 0.0279
_diffrn_reflns_av_sigmaI/netI 0.0272
_diffrn_reflns_limit_h_max 47
_diffrn_reflns_limit_h_min -47
_diffrn_reflns_limit_k_max 12
_diffrn_reflns_limit_k_min -11
_diffrn_reflns_limit_l_max 19
_diffrn_reflns_limit_l_min -24
_diffrn_reflns_number 28696
_diffrn_reflns_theta_full 25.00
_diffrn_reflns_theta_max 25.00
_diffrn_reflns_theta_min 2.03
_exptl_absorpt_coefficient_mu 0.582
_exptl_absorpt_correction_T_max 0.9178
_exptl_absorpt_correction_T_min 0.8925
_exptl_absorpt_correction_type none
_exptl_crystal_density_diffrn 1.487
_exptl_crystal_density_method 'not measured'
_exptl_crystal_F_000 3600
_exptl_crystal_size_max 0.20
_exptl_crystal_size_mid 0.20
_exptl_crystal_size_min 0.15
_platon_squeeze_details
;
;
_refine_diff_density_max 0.408
_refine_diff_density_min -0.299
_refine_diff_density_rms 0.045
_refine_ls_extinction_method none
_refine_ls_goodness_of_fit_ref 0.991
_refine_ls_hydrogen_treatment constr
_refine_ls_matrix_type full
_refine_ls_number_parameters 479
_refine_ls_number_reflns 6702
_refine_ls_number_restraints 0
_refine_ls_restrained_S_all 0.991
_refine_ls_R_factor_all 0.0603
_refine_ls_R_factor_gt 0.0452
_refine_ls_shift/su_max 0.056
_refine_ls_shift/su_mean 0.000
_refine_ls_structure_factor_coef Fsqd
_refine_ls_weighting_details 'calc w=1/[\s^2^(Fo^2^)+(0.0462P)^2^+10.7792P] where P=(Fo^2^+2Fc^2^)/3'
_refine_ls_weighting_scheme calc
_refine_ls_wR_factor_gt 0.1075
_refine_ls_wR_factor_ref 0.1135
_reflns_number_gt 5057
_reflns_number_total 6702
_reflns_threshold_expression >2sigma(I)
_cod_data_source_file c2ce06494d.txt
_cod_data_source_block tb9_0m
_cod_depositor_comments
;
The following automatic conversions were performed:

'_symmetry_cell_setting' value 'Monoclinic' changed to 'monoclinic'
according to /home/saulius/struct/CIF-dictionaries/cif_core.dic
dictionary named 'cif_core.dic' version 2.4.1 from 2010-06-29.

Automatic conversion script
Id: cif_fix_values 1715 2011-07-08 13:25:40Z adriana 
;
_cod_original_sg_symbol_H-M C2/c
_cod_database_code 7207778

loop_
_symmetry_equiv_pos_as_xyz
'x, y, z'
'-x, y, -z+1/2'
'x+1/2, y+1/2, z'
'-x+1/2, y+1/2, -z+1/2'
'-x, -y, -z'
'x, -y, z-1/2'
'-x+1/2, -y+1/2, -z'
'x+1/2, -y+1/2, z-1/2'

loop_
_atom_site_label
_atom_site_type_symbol
_atom_site_fract_x
_atom_site_fract_y
_atom_site_fract_z
_atom_site_U_iso_or_equiv
_atom_site_adp_type
_atom_site_occupancy
_atom_site_symmetry_multiplicity
_atom_site_calc_flag
_atom_site_refinement_flags
C1 C 0.40197(6) 0.3400(2) 0.94198(13) 0.0374(5) Uani 1 1 d .
C2 C 0.37893(6) 0.1384(2) 0.92172(12) 0.0367(5) Uani 1 1 d .
C3 C 0.34325(6) 0.3106(2) 0.87269(13) 0.0396(6) Uani 1 1 d .
C4 C 0.34258(7) -0.1029(3) 0.82172(14) 0.0437(6) Uani 1 1 d .
C5 C 0.35314(6) -0.0796(2) 0.90078(13) 0.0415(6) Uani 1 1 d .
H5A H 0.3324 -0.0438 0.9080 0.050 Uiso 1 1 calc R
H5B H 0.3591 -0.1625 0.9257 0.050 Uiso 1 1 calc R
C6 C 0.43385(7) -0.0551(3) 1.04542(15) 0.0563(7) Uani 1 1 d .
C7 C 0.42580(7) 0.5595(3) 0.95869(16) 0.0527(7) Uani 1 1 d .
H7A H 0.4471 0.6051 0.9917 0.063 Uiso 1 1 calc R
H7B H 0.4050 0.5889 0.9680 0.063 Uiso 1 1 calc R
C8 C 0.48306(6) 0.2972(3) 0.97005(17) 0.0492(7) Uani 1 1 d .
C9 C 0.46598(6) 0.3630(3) 1.01602(14) 0.0479(6) Uani 1 1 d .
H9A H 0.4631 0.2993 1.0488 0.058 Uiso 1 1 calc R
H9B H 0.4823 0.4304 1.0446 0.058 Uiso 1 1 calc R
C10 C 0.42008(6) -0.0458(2) 0.96612(13) 0.0424(6) Uani 1 1 d .
H10A H 0.4366 0.0084 0.9536 0.051 Uiso 1 1 calc R
H10B H 0.4203 -0.1322 0.9468 0.051 Uiso 1 1 calc R
C11 C 0.28017(7) 0.2702(3) 0.79585(16) 0.0605(8) Uani 1 1 d .
H11A H 0.2871 0.2061 0.7684 0.073 Uiso 1 1 calc R
H11B H 0.2597 0.3187 0.7624 0.073 Uiso 1 1 calc R
C12 C 0.30542(7) 0.4997(3) 0.81900(16) 0.0545(7) Uani 1 1 d .
H12A H 0.2864 0.5163 0.7721 0.065 Uiso 1 1 calc R
H12B H 0.3277 0.5377 0.8195 0.065 Uiso 1 1 calc R
C13 C 0.42008(8) 0.5978(3) 0.88346(17) 0.0573(7) Uani 1 1 d .
C14 C 0.29559(8) 0.5666(3) 0.87489(19) 0.0655(9) Uani 1 1 d .
C15 C 0.33125(14) 0.7245(5) 0.6516(2) 0.1108(16) Uani 1 1 d .
H15A H 0.3074 0.6887 0.6231 0.133 Uiso 1 1 calc R
H15B H 0.3307 0.7620 0.6951 0.133 Uiso 1 1 calc R
C16 C 0.41792(14) 0.7221(5) 0.6836(3) 0.1134(15) Uani 1 1 d .
H16A H 0.4317 0.7495 0.6558 0.136 Uiso 1 1 calc R
H16B H 0.4327 0.6592 0.7188 0.136 Uiso 1 1 calc R
C17 C 0.26819(7) 0.1999(3) 0.8479(2) 0.0669(9) Uani 1 1 d .
C18 C 0.44693(9) 0.9127(5) 0.7592(2) 0.0869(12) Uani 1 1 d .
C19 C 0.39446(15) 1.2173(5) 0.7404(3) 0.1104(15) Uani 1 1 d .
H19A H 0.3907 1.2045 0.7845 0.132 Uiso 1 1 calc R
H19B H 0.4135 1.2819 0.7501 0.132 Uiso 1 1 calc R
C20 C 0.43646(10) 1.0343(5) 0.7834(2) 0.0898(12) Uani 1 1 d .
H20A H 0.4280 1.0171 0.8214 0.108 Uiso 1 1 calc R
H20B H 0.4571 1.0931 0.8019 0.108 Uiso 1 1 calc R
C21 C 0.33162(13) 1.1825(5) 0.6745(2) 0.1005(14) Uani 1 1 d .
H21A H 0.3089 1.2297 0.6523 0.121 Uiso 1 1 calc R
H21B H 0.3326 1.1437 0.7189 0.121 Uiso 1 1 calc R
C22 C 0.30978(12) 0.8916(6) 0.5550(2) 0.1232(18) Uani 1 1 d .
H22A H 0.2892 0.8326 0.5369 0.148 Uiso 1 1 calc R
H22B H 0.3155 0.9207 0.5150 0.148 Uiso 1 1 calc R
C23 C 0.36262(13) 0.7424(5) 0.5776(2) 0.1005(14) Uani 1 1 d .
H23A H 0.3462 0.6902 0.5382 0.121 Uiso 1 1 calc R
H23B H 0.3773 0.7964 0.5599 0.121 Uiso 1 1 calc R
C24 C 0.30115(11) 1.0049(6) 0.5912(3) 0.1181(16) Uani 1 1 d .
H24A H 0.2824 1.0583 0.5566 0.142 Uiso 1 1 calc R
H24B H 0.2927 0.9756 0.6275 0.142 Uiso 1 1 calc R
C25 C 0.36303(19) 1.2799(5) 0.6147(3) 0.143(2) Uani 1 1 d .
H25A H 0.3880 1.2822 0.6185 0.172 Uiso 1 1 calc R
H25B H 0.3509 1.3594 0.5914 0.172 Uiso 1 1 calc R
C26 C 0.34329(14) 1.1605(5) 0.5716(2) 0.1116(15) Uani 1 1 d .
H26A H 0.3211 1.1859 0.5319 0.134 Uiso 1 1 calc R
H26B H 0.3587 1.1134 0.5529 0.134 Uiso 1 1 calc R
C27 C 0.36040(18) 0.6198(5) 0.6694(3) 0.141(2) Uani 1 1 d .
H27A H 0.3732 0.6116 0.7211 0.169 Uiso 1 1 calc R
H27B H 0.3495 0.5363 0.6502 0.169 Uiso 1 1 calc R
N1 N 0.34533(5) 0.1808(2) 0.88138(11) 0.0416(5) Uani 1 1 d .
N2 N 0.37030(5) 0.3960(2) 0.90206(11) 0.0423(5) Uani 1 1 d .
N3 N 0.40851(5) 0.21207(19) 0.95326(10) 0.0383(5) Uani 1 1 d .
N4 N 0.31037(5) 0.3596(2) 0.82909(12) 0.0480(5) Uani 1 1 d .
N5 N 0.43068(5) 0.4212(2) 0.97407(11) 0.0432(5) Uani 1 1 d .
N6 N 0.38360(5) 0.00770(19) 0.93216(11) 0.0418(5) Uani 1 1 d .
N7 N 0.34192(8) 0.8245(3) 0.60997(14) 0.0748(8) Uani 1 1 d .
N8 N 0.41196(7) 0.8375(3) 0.72224(14) 0.0734(7) Uani 1 1 d .
N9 N 0.40736(8) 1.0924(3) 0.72146(15) 0.0763(8) Uani 1 1 d .
N10 N 0.33506(8) 1.0796(3) 0.62444(15) 0.0783(8) Uani 1 1 d .
N11 N 0.36206(15) 1.2676(4) 0.6877(2) 0.1159(13) Uani 1 1 d .
N12 N 0.38569(13) 0.6593(4) 0.6369(2) 0.1130(12) Uani 1 1 d .
C28 C 0.47634(11) 0.8391(5) 0.8208(2) 0.1265(18) Uani 1 1 d .
H28A H 0.4656 0.7986 0.8505 0.190 Uiso 1 1 calc R
H28B H 0.4948 0.8993 0.8491 0.190 Uiso 1 1 calc R
H28C H 0.4870 0.7735 0.8013 0.190 Uiso 1 1 calc R
H1M H 0.5222 0.1891 0.9728 0.152 Uiso 1 1 d R
H2M H 0.3080 -0.2249 0.8321 0.152 Uiso 1 1 d R
H3M H 0.2738 0.3371 0.9082 0.152 Uiso 1 1 d R
H5M H 0.4571 0.9420 0.7190 0.152 Uiso 1 1 d R
H6M H 0.4143 1.0980 0.6834 0.152 Uiso 1 1 d R
H7M H 0.4010 0.7984 0.7555 0.152 Uiso 1 1 d R
H4M H 0.4496 0.4659 0.8791 0.152 Uiso 1 1 d R
Ni1 Ni 0.373205(10) 0.95701(4) 0.670070(19) 0.05591(14) Uani 1 1 d .
O1 O 0.35768(5) -0.05084(19) 0.78780(10) 0.0583(5) Uani 1 1 d .
O2 O 0.31504(5) -0.1830(2) 0.79160(10) 0.0636(5) Uani 1 1 d .
O3 O 0.46546(6) -0.1128(3) 1.07621(11) 0.0888(8) Uani 1 1 d .
O4 O 0.41752(6) -0.0132(3) 1.08039(11) 0.0848(8) Uani 1 1 d .
O5 O 0.47518(5) 0.3341(2) 0.90745(12) 0.0670(6) Uani 1 1 d .
O6 O 0.50608(5) 0.2099(2) 1.00119(11) 0.0663(6) Uani 1 1 d .
O7 O 0.40350(6) 0.6971(2) 0.85660(13) 0.0761(6) Uani 1 1 d .
O8 O 0.43439(6) 0.5257(2) 0.84813(12) 0.0703(6) Uani 1 1 d .
O9 O 0.29624(7) 0.6896(2) 0.87555(15) 0.0871(8) Uani 1 1 d .
O10 O 0.28645(8) 0.5000(2) 0.91677(16) 0.0979(9) Uani 1 1 d .
O11 O 0.26929(6) 0.2625(2) 0.90441(14) 0.0741(6) Uani 1 1 d .
O12 O 0.25693(7) 0.0892(3) 0.83567(15) 0.1012(9) Uani 1 1 d .

loop_
_atom_site_aniso_label
_atom_site_aniso_U_11
_atom_site_aniso_U_22
_atom_site_aniso_U_33
_atom_site_aniso_U_23
_atom_site_aniso_U_13
_atom_site_aniso_U_12
C1 0.0301(12) 0.0402(14) 0.0429(14) -0.0029(11) 0.0153(10) 0.0023(10)
C2 0.0303(12) 0.0394(14) 0.0378(13) -0.0016(11) 0.0108(10) 0.0041(10)
C3 0.0296(12) 0.0459(15) 0.0407(14) -0.0016(11) 0.0111(10) 0.0045(11)
C4 0.0421(14) 0.0417(15) 0.0441(15) -0.0016(12) 0.0137(12) 0.0017(12)
C5 0.0424(13) 0.0383(14) 0.0434(14) -0.0009(11) 0.0163(12) -0.0029(11)
C6 0.0478(15) 0.070(2) 0.0508(17) 0.0060(15) 0.0191(13) 0.0153(14)
C7 0.0403(14) 0.0395(16) 0.077(2) -0.0130(14) 0.0219(14) -0.0059(11)
C8 0.0288(12) 0.0507(16) 0.0632(19) -0.0040(14) 0.0128(13) -0.0011(12)
C9 0.0305(12) 0.0506(16) 0.0536(16) -0.0079(13) 0.0067(11) -0.0056(11)
C10 0.0388(13) 0.0394(14) 0.0461(15) -0.0022(11) 0.0137(11) 0.0063(11)
C11 0.0325(13) 0.070(2) 0.0599(19) -0.0033(16) -0.0025(13) 0.0060(13)
C12 0.0391(14) 0.0558(17) 0.0603(18) 0.0124(14) 0.0106(13) 0.0127(12)
C13 0.0510(16) 0.0442(17) 0.073(2) 0.0001(15) 0.0201(15) -0.0017(14)
C14 0.0502(16) 0.057(2) 0.099(3) -0.0052(18) 0.0403(18) -0.0064(14)
C15 0.155(4) 0.107(3) 0.103(3) -0.050(3) 0.085(3) -0.062(3)
C16 0.118(4) 0.116(4) 0.107(3) -0.005(3) 0.045(3) 0.040(3)
C17 0.0355(14) 0.060(2) 0.078(2) 0.0074(18) -0.0067(15) -0.0049(14)
C18 0.0527(19) 0.138(4) 0.064(2) 0.011(2) 0.0166(17) 0.000(2)
C19 0.152(4) 0.088(3) 0.106(4) -0.026(3) 0.066(3) -0.031(3)
C20 0.065(2) 0.134(4) 0.067(2) -0.010(2) 0.0218(19) -0.031(2)
C21 0.122(3) 0.111(3) 0.084(3) 0.020(3) 0.057(3) 0.053(3)
C22 0.080(3) 0.187(5) 0.072(3) -0.029(3) -0.003(2) -0.029(3)
C23 0.132(4) 0.114(3) 0.078(3) -0.041(3) 0.065(3) -0.027(3)
C24 0.069(3) 0.177(5) 0.092(3) -0.005(3) 0.014(2) 0.023(3)
C25 0.245(7) 0.110(4) 0.105(4) 0.028(3) 0.102(4) 0.015(4)
C26 0.149(4) 0.122(4) 0.076(3) 0.033(3) 0.058(3) 0.040(3)
C27 0.212(6) 0.087(4) 0.144(5) -0.020(3) 0.091(5) -0.045(4)
N1 0.0280(10) 0.0432(13) 0.0456(12) -0.0043(10) 0.0061(9) 0.0011(9)
N2 0.0290(10) 0.0408(12) 0.0528(13) 0.0010(10) 0.0116(9) 0.0052(9)
N3 0.0254(9) 0.0401(12) 0.0441(12) -0.0007(9) 0.0081(8) 0.0018(8)
N4 0.0294(10) 0.0481(13) 0.0560(14) 0.0043(11) 0.0056(10) 0.0085(9)
N5 0.0288(10) 0.0399(12) 0.0560(13) -0.0048(10) 0.0114(9) -0.0018(9)
N6 0.0324(10) 0.0360(11) 0.0481(13) -0.0023(9) 0.0061(9) 0.0019(9)
N7 0.0803(18) 0.094(2) 0.0545(16) -0.0241(15) 0.0317(15) -0.0239(16)
N8 0.0736(17) 0.090(2) 0.0644(17) -0.0001(15) 0.0359(14) 0.0052(15)
N9 0.0841(19) 0.091(2) 0.0643(18) -0.0100(16) 0.0408(16) -0.0221(16)
N10 0.0786(19) 0.099(2) 0.0605(17) 0.0096(16) 0.0304(15) 0.0199(17)
N11 0.175(4) 0.081(2) 0.106(3) 0.007(2) 0.070(3) 0.010(3)
N12 0.159(4) 0.081(2) 0.117(3) -0.024(2) 0.073(3) 0.004(3)
C28 0.070(2) 0.198(5) 0.097(3) 0.033(3) 0.018(2) -0.001(3)
Ni1 0.0535(2) 0.0708(3) 0.0452(2) -0.00466(18) 0.02145(17) -0.00185(18)
O1 0.0730(13) 0.0567(12) 0.0531(12) 0.0007(9) 0.0334(10) -0.0043(10)
O2 0.0556(11) 0.0689(13) 0.0561(12) -0.0157(10) 0.0109(9) -0.0160(10)
O3 0.0635(13) 0.136(2) 0.0544(13) 0.0142(14) 0.0092(11) 0.0525(14)
O4 0.0791(15) 0.128(2) 0.0542(13) 0.0151(13) 0.0344(12) 0.0457(15)
O5 0.0642(12) 0.0732(14) 0.0713(15) 0.0131(12) 0.0350(11) 0.0240(11)
O6 0.0465(11) 0.0760(14) 0.0709(14) 0.0054(11) 0.0170(10) 0.0228(10)
O7 0.0827(15) 0.0470(13) 0.0912(17) 0.0095(12) 0.0262(13) 0.0171(11)
O8 0.0841(15) 0.0593(13) 0.0749(15) 0.0122(11) 0.0391(13) 0.0188(11)
O9 0.0968(17) 0.0521(14) 0.139(2) -0.0132(14) 0.0750(17) -0.0119(12)
O10 0.125(2) 0.0673(15) 0.146(2) -0.0126(16) 0.101(2) -0.0174(15)
O11 0.0643(13) 0.0708(15) 0.0843(17) 0.0158(13) 0.0260(12) -0.0088(11)
O12 0.0806(16) 0.0691(17) 0.112(2) 0.0064(15) -0.0065(15) -0.0259(14)

loop_
_atom_type_symbol
_atom_type_description
_atom_type_scat_dispersion_real
_atom_type_scat_dispersion_imag
_atom_type_scat_source
C C 0.0033 0.0016 'International Tables Vol C Tables 4.2.6.8 and 6.1.1.4'
H H 0.0000 0.0000 'International Tables Vol C Tables 4.2.6.8 and 6.1.1.4'
O O 0.0106 0.0060 'International Tables Vol C Tables 4.2.6.8 and 6.1.1.4'
N N 0.0061 0.0033 'International Tables Vol C Tables 4.2.6.8 and 6.1.1.4'
Ni Ni 0.3393 1.1124 'International Tables Vol C Tables 4.2.6.8 and 6.1.1.4'

loop_
_geom_angle_atom_site_label_1
_geom_angle_atom_site_label_2
_geom_angle_atom_site_label_3
_geom_angle
N2 C1 N3 126.8(2)
N2 C1 N5 116.6(2)
N3 C1 N5 116.6(2)
N3 C2 N1 126.5(2)
N3 C2 N6 116.25(19)
N1 C2 N6 117.3(2)
N2 C3 N1 126.5(2)
N2 C3 N4 116.9(2)
N1 C3 N4 116.5(2)
O1 C4 O2 121.9(2)
O1 C4 C5 122.9(2)
O2 C4 C5 115.2(2)
N6 C5 C4 113.7(2)
O4 C6 O3 121.4(3)
O4 C6 C10 123.6(2)
O3 C6 C10 115.0(2)
N5 C7 C13 115.4(2)
O5 C8 O6 124.8(3)
O5 C8 C9 119.9(2)
O6 C8 C9 115.3(3)
N5 C9 C8 113.1(2)
N6 C10 C6 114.4(2)
N4 C11 C17 114.5(2)
N4 C12 C14 114.0(3)
O7 C13 O8 120.4(3)
O7 C13 C7 120.7(3)
O8 C13 C7 118.8(3)
O10 C14 O9 123.3(3)
O10 C14 C12 119.7(3)
O9 C14 C12 117.0(3)
N7 C15 C27 104.9(4)
N12 C16 N8 114.8(3)
O12 C17 O11 121.7(4)
O12 C17 C11 120.1(4)
O11 C17 C11 118.1(3)
C20 C18 N8 105.7(3)
C20 C18 C28 112.1(4)
N8 C18 C28 114.5(4)
N11 C19 N9 115.3(4)
N9 C20 C18 107.2(3)
N11 C21 N10 104.9(3)
N7 C22 C24 106.9(3)
N12 C23 N7 104.2(3)
N10 C24 C22 106.4(3)
N11 C25 C26 106.7(4)
N10 C26 C25 104.3(3)
N12 C27 C15 107.4(4)
C3 N1 C2 113.4(2)
C3 N2 C1 113.3(2)
C2 N3 C1 113.34(19)
C3 N4 C12 120.0(2)
C3 N4 C11 118.8(2)
C12 N4 C11 121.1(2)
C1 N5 C7 118.7(2)
C1 N5 C9 118.0(2)
C7 N5 C9 122.9(2)
C2 N6 C5 120.23(19)
C2 N6 C10 119.80(19)
C5 N6 C10 119.4(2)
C15 N7 C22 112.6(3)
C15 N7 C23 101.0(3)
C22 N7 C23 113.1(3)
C15 N7 Ni1 112.8(2)
C22 N7 Ni1 107.5(3)
C23 N7 Ni1 109.9(2)
C16 N8 C18 111.0(3)
C16 N8 Ni1 118.5(2)
C18 N8 Ni1 109.4(2)
C20 N9 C19 111.7(3)
C20 N9 Ni1 108.9(2)
C19 N9 Ni1 120.9(3)
C24 N10 C26 112.7(3)
C24 N10 C21 111.2(3)
C26 N10 C21 101.3(3)
C24 N10 Ni1 107.2(3)
C26 N10 Ni1 110.8(2)
C21 N10 Ni1 113.7(2)
C19 N11 C21 112.1(4)
C19 N11 C25 113.8(5)
C21 N11 C25 102.5(4)
C16 N12 C23 113.3(4)
C16 N12 C27 115.7(4)
C23 N12 C27 101.9(4)
N10 Ni1 N7 87.84(14)
N10 Ni1 N8 176.22(12)
N7 Ni1 N8 94.57(13)
N10 Ni1 N9 92.75(14)
N7 Ni1 N9 172.67(11)
N8 Ni1 N9 85.24(13)

loop_
_geom_bond_atom_site_label_1
_geom_bond_atom_site_label_2
_geom_bond_distance
C1 N2 1.334(3)
C1 N3 1.340(3)
C1 N5 1.358(3)
C2 N3 1.335(3)
C2 N1 1.340(3)
C2 N6 1.358(3)
C3 N2 1.336(3)
C3 N1 1.341(3)
C3 N4 1.359(3)
C4 O1 1.203(3)
C4 O2 1.316(3)
C4 C5 1.505(3)
C5 N6 1.441(3)
C6 O4 1.215(3)
C6 O3 1.309(3)
C6 C10 1.481(4)
C7 N5 1.448(3)
C7 C13 1.501(4)
C8 O5 1.238(3)
C8 O6 1.260(3)
C8 C9 1.513(4)
C9 N5 1.458(3)
C10 N6 1.453(3)
C11 N4 1.453(3)
C11 C17 1.503(5)
C12 N4 1.454(3)
C12 C14 1.502(4)
C13 O7 1.220(3)
C13 O8 1.307(3)
C14 O10 1.250(4)
C14 O9 1.261(4)
C15 N7 1.492(5)
C15 C27 1.520(7)
C16 N12 1.417(6)
C16 N8 1.488(5)
C17 O12 1.210(4)
C17 O11 1.297(4)
C18 C20 1.460(6)
C18 N8 1.512(5)
C18 C28 1.534(5)
C19 N11 1.412(6)
C19 N9 1.487(5)
C20 N9 1.460(5)
C21 N11 1.434(6)
C21 N10 1.507(5)
C22 N7 1.495(5)
C22 C24 1.485(6)
C23 N12 1.465(6)
C23 N7 1.500(5)
C24 N10 1.469(5)
C25 N11 1.499(6)
C25 C26 1.530(7)
C26 N10 1.489(5)
C27 N12 1.464(6)
N7 Ni1 1.921(3)
N8 Ni1 1.931(3)
N9 Ni1 1.938(3)
N10 Ni1 1.910(3)

loop_
_geom_torsion_atom_site_label_1
_geom_torsion_atom_site_label_2
_geom_torsion_atom_site_label_3
_geom_torsion_atom_site_label_4
_geom_torsion
O1 C4 C5 N6 -1.7(4)
O2 C4 C5 N6 179.5(2)
O5 C8 C9 N5 26.3(3)
O6 C8 C9 N5 -156.6(2)
O4 C6 C10 N6 -5.3(4)
O3 C6 C10 N6 174.7(3)
N5 C7 C13 O7 153.9(3)
N5 C7 C13 O8 -28.7(4)
N4 C12 C14 O10 -12.0(4)
N4 C12 C14 O9 169.7(3)
N4 C11 C17 O12 -146.0(3)
N4 C11 C17 O11 36.0(4)
N8 C18 C20 N9 -52.0(4)
C28 C18 C20 N9 -177.4(3)
N7 C22 C24 N10 53.1(5)
N11 C25 C26 N10 -5.1(5)
N7 C15 C27 N12 -1.5(5)
N2 C3 N1 C2 -2.9(4)
N4 C3 N1 C2 176.5(2)
N3 C2 N1 C3 1.5(3)
N6 C2 N1 C3 -178.8(2)
N1 C3 N2 C1 1.7(4)
N4 C3 N2 C1 -177.7(2)
N3 C1 N2 C3 1.2(3)
N5 C1 N2 C3 -179.5(2)
N1 C2 N3 C1 0.8(3)
N6 C2 N3 C1 -178.9(2)
N2 C1 N3 C2 -2.3(3)
N5 C1 N3 C2 178.4(2)
N2 C3 N4 C12 -3.0(3)
N1 C3 N4 C12 177.6(2)
N2 C3 N4 C11 179.9(2)
N1 C3 N4 C11 0.5(3)
C14 C12 N4 C3 -86.3(3)
C14 C12 N4 C11 90.8(3)
C17 C11 N4 C3 64.8(3)
C17 C11 N4 C12 -112.3(3)
N2 C1 N5 C7 -4.6(3)
N3 C1 N5 C7 174.8(2)
N2 C1 N5 C9 -177.9(2)
N3 C1 N5 C9 1.6(3)
C13 C7 N5 C1 -68.3(3)
C13 C7 N5 C9 104.6(3)
C8 C9 N5 C1 72.0(3)
C8 C9 N5 C7 -101.0(3)
N3 C2 N6 C5 179.4(2)
N1 C2 N6 C5 -0.3(3)
N3 C2 N6 C10 -9.5(3)
N1 C2 N6 C10 170.9(2)
C4 C5 N6 C2 77.2(3)
C4 C5 N6 C10 -94.0(3)
C6 C10 N6 C2 89.8(3)
C6 C10 N6 C5 -99.0(3)
C27 C15 N7 C22 148.0(4)
C27 C15 N7 C23 27.1(4)
C27 C15 N7 Ni1 -90.2(3)
C24 C22 N7 C15 88.3(4)
C24 C22 N7 C23 -158.0(4)
C24 C22 N7 Ni1 -36.5(4)
N12 C23 N7 C15 -44.2(4)
N12 C23 N7 C22 -164.8(4)
N12 C23 N7 Ni1 75.1(3)
N12 C16 N8 C18 -169.1(4)
N12 C16 N8 Ni1 -41.2(5)
C20 C18 N8 C16 169.9(3)
C28 C18 N8 C16 -66.2(4)
C20 C18 N8 Ni1 37.3(3)
C28 C18 N8 Ni1 161.1(3)
C18 C20 N9 C19 179.7(3)
C18 C20 N9 Ni1 43.7(3)
N11 C19 N9 C20 -168.7(4)
N11 C19 N9 Ni1 -38.6(5)
C22 C24 N10 C26 77.8(5)
C22 C24 N10 C21 -169.2(4)
C22 C24 N10 Ni1 -44.3(4)
C25 C26 N10 C24 148.1(4)
C25 C26 N10 C21 29.2(4)
C25 C26 N10 Ni1 -91.8(4)
N11 C21 N10 C24 -165.3(4)
N11 C21 N10 C26 -45.3(4)
N11 C21 N10 Ni1 73.6(4)
N9 C19 N11 C21 63.1(5)
N9 C19 N11 C25 -52.7(6)
N10 C21 N11 C19 -80.7(4)
N10 C21 N11 C25 41.7(4)
C26 C25 N11 C19 98.9(5)
C26 C25 N11 C21 -22.4(5)
N8 C16 N12 C23 63.1(5)
N8 C16 N12 C27 -54.1(6)
N7 C23 N12 C16 -81.5(4)
N7 C23 N12 C27 43.4(4)
C15 C27 N12 C16 97.9(5)
C15 C27 N12 C23 -25.5(5)
C24 N10 Ni1 N7 19.4(3)
C26 N10 Ni1 N7 -104.0(3)
C21 N10 Ni1 N7 142.7(3)
C24 N10 Ni1 N8 -110(2)
C26 N10 Ni1 N8 126.5(19)
C21 N10 Ni1 N8 13(2)
C24 N10 Ni1 N9 -167.9(3)
C26 N10 Ni1 N9 68.7(3)
C21 N10 Ni1 N9 -44.6(3)
C15 N7 Ni1 N10 -115.0(3)
C22 N7 Ni1 N10 9.7(3)
C23 N7 Ni1 N10 133.2(3)
C15 N7 Ni1 N8 62.1(3)
C22 N7 Ni1 N8 -173.2(3)
C23 N7 Ni1 N8 -49.7(3)
C15 N7 Ni1 N9 150.3(10)
C22 N7 Ni1 N9 -85.0(11)
C23 N7 Ni1 N9 38.5(12)
C16 N8 Ni1 N10 162.5(19)
C18 N8 Ni1 N10 -69(2)
C16 N8 Ni1 N7 33.1(3)
C18 N8 Ni1 N7 161.7(2)
C16 N8 Ni1 N9 -139.5(3)
C18 N8 Ni1 N9 -11.0(2)
C20 N9 Ni1 N10 159.0(2)
C19 N9 Ni1 N10 27.8(3)
C20 N9 Ni1 N7 -106.6(11)
C19 N9 Ni1 N7 122.2(10)
C20 N9 Ni1 N8 -17.8(2)
C19 N9 Ni1 N8 -149.0(3)

loop_
_platon_squeeze_void_nr
_platon_squeeze_void_average_x
_platon_squeeze_void_average_y
_platon_squeeze_void_average_z
_platon_squeeze_void_volume
_platon_squeeze_void_count_electrons
_platon_squeeze_void_content
1 0.000 0.101 0.250 127 31 ' '
2 0.000 -0.101 0.750 127 32 ' '
3 0.250 0.250 0.500 72 26 ' '
4 0.250 -0.250 1.000 72 26 ' '
5 0.750 0.250 0.000 72 26 ' '
6 0.750 -0.250 0.500 72 26 ' '
7 0.500 0.399 0.750 127 32 ' '
8 0.500 0.601 0.250 127 31 ' '
